data_7200785
loop_
_publ_author_name
'Bacchi, Alessia'
'Carcelli, Mauro'
'Chiodo, Tiziana'
'Cantoni, Giulia'
'De Filippo, Cecilia'
'Pipolo, Silvio'

_publ_section_title
;
 A discussion on the solid state organization of 4-pyridyl imino
 compounds and on the co-crystallization between their molecular
 precursors
;
_journal_issue 7
_journal_name_full CrystEngComm
_journal_page_first 1433
_journal_paper_doi 10.1039/b821909e
_journal_volume 11
_journal_year 2009
_chemical_formula_sum 'C12 H10 N2 O'
_chemical_formula_weight 198.22
_chemical_name_systematic
;
?
;
_space_group_IT_number 29
_symmetry_cell_setting orthorhombic
_symmetry_space_group_name_Hall 'P -2b 2a'
_symmetry_space_group_name_H-M 'P 21 a b'
_atom_sites_solution_hydrogens geom
_atom_sites_solution_primary direct
_atom_sites_solution_secondary difmap
_audit_creation_method SHELXL-97
_cell_angle_alpha 90.00
_cell_angle_beta 90.00
_cell_angle_gamma 90.00
_cell_formula_units_Z 4
_cell_length_a 7.7618(6)
_cell_length_b 22.981(3)
_cell_length_c 5.6539(3)
_cell_measurement_reflns_used 26
_cell_measurement_temperature 293(2)
_cell_measurement_theta_max 16
_cell_measurement_theta_min 6
_cell_volume 1008.51(16)
_computing_structure_refinement 'SHELXL-97 (Sheldrick, 1997)'
_computing_structure_solution 'SIR97 (Altomare et al., 1997)'
_diffrn_ambient_temperature 293(2)
_diffrn_measured_fraction_theta_full 1.000
_diffrn_measured_fraction_theta_max 1.000
_diffrn_measurement_device_type 'Siemens AED diffractometer'
_diffrn_measurement_method '\q/2\q scan'
_diffrn_radiation_monochromator graphite
_diffrn_radiation_source 'fine-focus sealed tube'
_diffrn_radiation_type CuK\a
_diffrn_radiation_wavelength 1.54178
_diffrn_reflns_av_R_equivalents 0.0376
_diffrn_reflns_av_sigmaI/netI 0.0310
_diffrn_reflns_limit_h_max 9
_diffrn_reflns_limit_h_min -9
_diffrn_reflns_limit_k_max 27
_diffrn_reflns_limit_k_min -28
_diffrn_reflns_limit_l_max 6
_diffrn_reflns_limit_l_min 0
_diffrn_reflns_number 1918
_diffrn_reflns_theta_full 69.99
_diffrn_reflns_theta_max 69.99
_diffrn_reflns_theta_min 3.85
_diffrn_standards_decay_% 0
_diffrn_standards_interval_count 100
_diffrn_standards_number 1
_exptl_absorpt_coefficient_mu 0.688
_exptl_absorpt_correction_type none
_exptl_crystal_colour yellow
_exptl_crystal_density_diffrn 1.305
_exptl_crystal_density_method 'not measured'
_exptl_crystal_description prism
_exptl_crystal_F_000 416
_exptl_crystal_size_max 0.18
_exptl_crystal_size_mid 0.07
_exptl_crystal_size_min 0.05
_refine_diff_density_max 0.095
_refine_diff_density_min -0.157
_refine_diff_density_rms 0.033
_refine_ls_extinction_method none
_refine_ls_goodness_of_fit_ref 0.958
_refine_ls_hydrogen_treatment constr
_refine_ls_matrix_type full
_refine_ls_number_parameters 137
_refine_ls_number_reflns 1037
_refine_ls_number_restraints 1
_refine_ls_restrained_S_all 0.957
_refine_ls_R_factor_all 0.0617
_refine_ls_R_factor_gt 0.0430
_refine_ls_shift/su_max 0.000
_refine_ls_shift/su_mean 0.000
_refine_ls_structure_factor_coef Fsqd
_refine_ls_weighting_details 'calc w=1/[\s^2^(Fo^2^)+(0.0540P)^2^+0.0000P] where P=(Fo^2^+2Fc^2^)/3'
_refine_ls_weighting_scheme calc
_refine_ls_wR_factor_gt 0.0991
_refine_ls_wR_factor_ref 0.1097
_reflns_number_gt 726
_reflns_number_total 1037
_reflns_threshold_expression >2sigma(I)
_cod_data_source_file b821909e.txt
_cod_data_source_block 2
_cod_original_cell_volume 1008.51(14)
_cod_original_sg_symbol_H-M p21ab
_cod_database_code 7200785

loop_
_symmetry_equiv_pos_as_xyz
'x, y, z'
'x, y+1/2, -z'
'x+1/2, -y, -z'
'x+1/2, -y+1/2, z'

loop_
_atom_site_label
_atom_site_type_symbol
_atom_site_fract_x
_atom_site_fract_y
_atom_site_fract_z
_atom_site_U_iso_or_equiv
_atom_site_adp_type
_atom_site_occupancy
_atom_site_symmetry_multiplicity
_atom_site_calc_flag
_atom_site_refinement_flags
_atom_site_disorder_assembly
_atom_site_disorder_group
O1 O 0.8929(5) 0.31897(9) 0.0766(4) 0.0902(8) Uani 1 1 d . . .
H1O H 0.8785 0.2937 -0.0239 0.135 Uiso 1 1 calc R . .
N1 N 0.8641(5) 0.73165(10) -0.7423(5) 0.0808(8) Uani 1 1 d . . .
N2 N 0.8331(4) 0.53541(11) -0.3540(5) 0.0747(8) Uani 1 1 d . . .
C1 C 0.9474(6) 0.73345(14) -0.5366(6) 0.0850(12) Uani 1 1 d . . .
H1 H 0.9983 0.7684 -0.4922 0.102 Uiso 1 1 calc R . .
C2 C 0.9629(5) 0.68663(13) -0.3852(6) 0.0806(11) Uani 1 1 d . . .
H2 H 1.0257 0.6903 -0.2458 0.097 Uiso 1 1 calc R . .
C3 C 0.8852(5) 0.63455(13) -0.4410(6) 0.0692(9) Uani 1 1 d . . .
C4 C 0.7918(5) 0.63268(14) -0.6530(6) 0.0750(9) Uani 1 1 d . . .
H4 H 0.7345 0.5989 -0.6979 0.090 Uiso 1 1 calc R . .
C5 C 0.7862(5) 0.68130(13) -0.7933(7) 0.0802(10) Uani 1 1 d . . .
H5 H 0.7239 0.6791 -0.9336 0.096 Uiso 1 1 calc R . .
C6 C 0.9033(5) 0.58210(13) -0.2938(6) 0.0729(9) Uani 1 1 d . . .
H6 H 0.9674 0.5837 -0.1550 0.087 Uiso 1 1 calc R . .
C7 C 0.8504(5) 0.48256(13) -0.2286(6) 0.0662(8) Uani 1 1 d . . .
C8 C 0.9314(5) 0.47478(14) -0.0091(6) 0.0768(10) Uani 1 1 d . . .
H8 H 0.9776 0.5066 0.0703 0.092 Uiso 1 1 calc R . .
C9 C 0.9427(5) 0.42015(14) 0.0884(6) 0.0766(10) Uani 1 1 d . . .
H9 H 0.9972 0.4154 0.2336 0.092 Uiso 1 1 calc R . .
C10 C 0.8749(5) 0.37231(13) -0.0246(6) 0.0703(9) Uani 1 1 d . . .
C11 C 0.7914(5) 0.38011(14) -0.2393(6) 0.0787(10) Uani 1 1 d . . .
H11 H 0.7435 0.3484 -0.3177 0.094 Uiso 1 1 calc R . .
C12 C 0.7800(5) 0.43456(13) -0.3351(6) 0.0751(10) Uani 1 1 d . . .
H12 H 0.7222 0.4392 -0.4779 0.090 Uiso 1 1 calc R . .

loop_
_atom_site_aniso_label
_atom_site_aniso_U_11
_atom_site_aniso_U_22
_atom_site_aniso_U_33
_atom_site_aniso_U_23
_atom_site_aniso_U_13
_atom_site_aniso_U_12
O1 0.116(2) 0.0800(14) 0.0749(14) 0.0089(11) -0.0053(18) -0.0020(17)
N1 0.094(2) 0.0691(15) 0.0798(18) -0.0062(15) 0.0137(19) 0.0014(17)
N2 0.078(2) 0.0686(15) 0.0773(17) -0.0089(14) -0.0019(16) 0.0013(15)
C1 0.103(3) 0.066(2) 0.086(2) -0.0158(18) 0.024(2) -0.014(2)
C2 0.087(3) 0.081(2) 0.073(2) -0.0118(18) 0.011(2) -0.008(2)
C3 0.071(2) 0.0678(18) 0.0688(18) -0.0080(15) 0.0135(19) 0.0021(18)
C4 0.077(2) 0.0621(17) 0.086(2) -0.0090(18) 0.003(2) -0.0012(17)
C5 0.086(3) 0.075(2) 0.080(2) -0.0069(17) 0.004(2) 0.002(2)
C6 0.078(2) 0.0787(19) 0.0623(18) -0.0071(16) 0.0054(19) -0.001(2)
C7 0.0685(19) 0.0652(16) 0.0650(18) -0.0077(15) -0.0004(17) 0.0016(15)
C8 0.088(3) 0.077(2) 0.0655(19) -0.0157(16) -0.009(2) -0.001(2)
C9 0.086(3) 0.086(2) 0.0584(17) -0.0043(17) -0.0093(19) 0.005(2)
C10 0.075(3) 0.0730(19) 0.0626(18) -0.0005(16) 0.0049(19) 0.0029(19)
C11 0.089(3) 0.0720(18) 0.075(2) -0.0073(17) -0.017(2) -0.007(2)
C12 0.084(3) 0.0742(19) 0.0668(19) -0.0032(16) -0.0150(19) -0.0009(19)

loop_
_atom_type_symbol
_atom_type_description
_atom_type_scat_dispersion_real
_atom_type_scat_dispersion_imag
_atom_type_scat_source
C C 0.0181 0.0091 'International Tables Vol C Tables 4.2.6.8 and 6.1.1.4'
H H 0.0000 0.0000 'International Tables Vol C Tables 4.2.6.8 and 6.1.1.4'
N N 0.0311 0.0180 'International Tables Vol C Tables 4.2.6.8 and 6.1.1.4'
O O 0.0492 0.0322 'International Tables Vol C Tables 4.2.6.8 and 6.1.1.4'

loop_
_geom_angle_atom_site_label_1
_geom_angle_atom_site_label_2
_geom_angle_atom_site_label_3
_geom_angle
_geom_angle_site_symmetry_1
_geom_angle_site_symmetry_3
_geom_angle_publ_flag
C1 N1 C5 115.8(3) . . ?
C6 N2 C7 124.0(3) . . ?
N1 C1 C2 124.1(3) . . ?
C3 C2 C1 119.8(3) . . ?
C2 C3 C4 116.7(3) . . ?
C2 C3 C6 122.7(3) . . ?
C4 C3 C6 120.5(3) . . ?
C5 C4 C3 119.1(3) . . ?
N1 C5 C4 124.5(4) . . ?
N2 C6 C3 120.5(3) . . ?
C12 C7 C8 117.7(3) . . ?
C12 C7 N2 115.7(3) . . ?
C8 C7 N2 126.6(3) . . ?
C9 C8 C7 120.0(3) . . ?
C8 C9 C10 121.3(3) . . ?
O1 C10 C9 119.0(3) . . ?
O1 C10 C11 122.2(3) . . ?
C9 C10 C11 118.8(3) . . ?
C12 C11 C10 119.7(3) . . ?
C11 C12 C7 122.5(3) . . ?

loop_
_geom_bond_atom_site_label_1
_geom_bond_atom_site_label_2
_geom_bond_distance
_geom_bond_site_symmetry_2
_geom_bond_publ_flag
O1 C10 1.360(3) . ?
N1 C1 1.331(5) . ?
N1 C5 1.337(4) . ?
N2 C6 1.251(4) . ?
N2 C7 1.413(4) . ?
C1 C2 1.380(5) . ?
C2 C3 1.377(4) . ?
C3 C4 1.402(5) . ?
C3 C6 1.471(4) . ?
C4 C5 1.371(4) . ?
C7 C12 1.370(4) . ?
C7 C8 1.403(5) . ?
C8 C9 1.374(4) . ?
C9 C10 1.376(4) . ?
C10 C11 1.388(4) . ?
C11 C12 1.366(4) . ?

loop_
_cod_related_entry_id
_cod_related_entry_database
_cod_related_entry_code
1 ChemSpider 30653572
